data_1535935
loop_
_publ_author_name
'Naruke, H.'
'Yamase, T.'

_publ_section_title
;
 Structural investigations of R2 Mo4 O15 (R= La, Nd, Sm) and polymorphs of
 the R2 Mo4 O15 (R= rare earth) family
;
_journal_name_full 'Journal of Solid State Chemistry'
_journal_page_first 407
_journal_page_last 417
_journal_volume 173
_journal_year 2003
_chemical_formula_sum 'Mo4 O15 Sm2'
_chemical_name_systematic 'Sm2 (Mo4 O15)'
_space_group_IT_number 2
_symmetry_space_group_name_Hall '-P 1'
_symmetry_space_group_name_H-M 'P -1'
_cell_angle_alpha 104.225
_cell_angle_beta 109.603
_cell_angle_gamma 108.999
_cell_formula_units_Z 3
_cell_length_a 9.4076
_cell_length_b 10.9583
_cell_length_c 11.5234
_cell_volume 970.495
_citation_journal_id_ASTM JSSCBI
_cod_data_source_file Naruke_JSSCBI_2003_989.cif
_cod_data_source_block Mo4O15Sm2
_cod_original_cell_volume 970.4955
_cod_database_code 1535935

loop_
_symmetry_equiv_pos_as_xyz
x,y,z
-x,-y,-z

loop_
_atom_site_label
_atom_site_type_symbol
_atom_site_fract_x
_atom_site_fract_y
_atom_site_fract_z
_atom_site_occupancy
_atom_site_U_iso_or_equiv
O12 O-2 -0.1189 -0.2155 0.0515 1 0.0
O14 O-2 -0.2239 -0.3072 0.6224 1 0.0
Mo1 Mo+6 0.58459 0.22374 0.48115 1 0.0
Sm2 Sm+3 -0.23473 -0.22234 0.82501 1 0.0
O7 O-2 0.526 0.2669 0.3389 1 0.0
O18 O-2 -0.4068 -0.5541 0.0408 1 0.0
O13 O-2 0.1024 -0.3021 0.6643 1 0.0
O15 O-2 -0.1074 -0.3793 0.8328 1 0.0
Mo6 Mo+6 -0.47204 -0.56595 -0.13258 1 0.0
O22 O-2 -0.3264 -0.6129 -0.168 1 0.0
O10 O-2 0.2195 0.0089 0.199 1 0.0
O1 O-2 0.4177 0.1646 0.5204 1 0.0
O9 O-2 0 0.5 0 1 0.0
Mo3 Mo+6 -0.08546 -0.31135 0.55248 1 0.0
O19 O-2 -0.3325 -0.8531 0.053 1 0.0
O17 O-2 -0.0894 -0.5007 0.2 1 0.0
O6 O-2 0.658 0.0984 0.4513 1 0.0
Sm3 Sm+3 -0.33574 -0.65935 0.20119 1 0.0
Mo2 Mo+6 0.06708 -0.13266 0.20314 1 0.0
O23 O-2 -0.4498 -0.4246 -0.1921 1 0.0
Sm1 Sm+3 0.21648 0.05654 0.59053 1 0.0
O2 O-2 0.3352 0.287 0.7564 1 0.0
Mo4 Mo+6 0.91054 0.46702 0.81832 1 0.0
O5 O-2 0.0309 -0.0671 0.3417 1 0.0
O21 O-2 -0.384 -0.1447 -0.0658 1 0.0
O3 O-2 0.2888 0.0137 0.785 1 0.0
O8 O-2 0.7527 0.3824 0.619 1 0.0
O20 O-2 -0.0555 -0.9214 0.1116 1 0.0
O4 O-2 -0.0347 -0.1599 0.513 1 0.0
O11 O-2 0.1509 -0.2541 0.2258 1 0.0
Mo5 Mo+6 -0.26708 -0.98144 0.07939 1 0.0
O16 O-2 -0.1895 -0.4635 0.4059 1 0.0
